data_7205800
loop_
_publ_author_name
'Zorina, Leokadiya V.'
'Khasanov, Salavat S.'
'Simonov, Sergey V.'
'Shibaeva, Rimma P.'
'Zverev, Vladimir N.'
'Canadell, Enric'
'Prokhorova, Tatiana G.'
'Yagubskii, Eduard B.'

_publ_section_title
;
 Coexistence of two donor packing motifs in the stable molecular metal
 \a-&#x2018;pseudo-\k&#x2019;-(BEDT-TTF)4(H3O)[Fe(C2O4)3]&#x00B7;C6H4Br2
;
_journal_issue 7
_journal_name_full CrystEngComm
_journal_page_first 2430
_journal_paper_doi 10.1039/c0ce00804d
_journal_volume 13
_journal_year 2011
_chemical_formula_moiety '4(C10 H8 S8), C6 Fe O12, C6 H4 Br2, H3 O'
_chemical_formula_sum 'C52 H39 Br2 Fe O13 S32'
_chemical_formula_weight 2113.42
_chemical_name_systematic
;
?
;
_space_group_IT_number 2
_symmetry_cell_setting triclinic
_symmetry_space_group_name_Hall '-P 1'
_symmetry_space_group_name_H-M 'P -1'
_atom_sites_solution_hydrogens geom
_atom_sites_solution_primary direct
_atom_sites_solution_secondary difmap
_audit_creation_method SHELXL-97
_cell_angle_alpha 88.258(3)
_cell_angle_beta 88.801(3)
_cell_angle_gamma 89.558(4)
_cell_formula_units_Z 4
_cell_length_a 10.2479(4)
_cell_length_b 19.6937(9)
_cell_length_c 36.3999(15)
_cell_measurement_reflns_used 18348
_cell_measurement_temperature 120(1)
_cell_measurement_theta_max 30.3520
_cell_measurement_theta_min 2.7957
_cell_volume 7341.0(5)
_computing_cell_refinement
;
CrysAlisPro, Oxford Diffraction Ltd.,
Version 1.171.33.48 (release 15-09-2009 CrysAlis171 .NET)
(compiled Sep 15 2009,11:49:04)
;
_computing_data_collection
;
CrysAlisPro, Oxford Diffraction Ltd.,
Version 1.171.33.48 (release 15-09-2009 CrysAlis171 .NET)
(compiled Sep 15 2009,11:49:04)
;
_computing_data_reduction
;
CrysAlisPro, Oxford Diffraction Ltd.,
Version 1.171.33.48 (release 15-09-2009 CrysAlis171 .NET)
(compiled Sep 15 2009,11:49:04)
;
_computing_molecular_graphics 'WinGX (L.J. Farrugia, 1999)'
_computing_publication_material 'WinGX (L.J. Farrugia, 1999)'
_computing_structure_refinement 'SHELXL-97 (Sheldrick, 2008)'
_computing_structure_solution 'SIR-92 (A. Altomare et al, 1993)'
_diffrn_ambient_temperature 120(1)
_diffrn_detector_area_resol_mean 10.4752
_diffrn_measured_fraction_theta_full 0.996
_diffrn_measured_fraction_theta_max 0.984
_diffrn_measurement_device_type 'Xcalibur, Ruby, Gemini'
_diffrn_measurement_method '\w scans'
_diffrn_radiation_monochromator graphite
_diffrn_radiation_source 'Enhanced (Mo) X-ray Source'
_diffrn_radiation_type MoK\a
_diffrn_radiation_wavelength 0.71073
_diffrn_reflns_av_R_equivalents 0.0648
_diffrn_reflns_av_sigmaI/netI 0.1149
_diffrn_reflns_limit_h_max 13
_diffrn_reflns_limit_h_min -9
_diffrn_reflns_limit_k_max 25
_diffrn_reflns_limit_k_min -25
_diffrn_reflns_limit_l_max 47
_diffrn_reflns_limit_l_min -45
_diffrn_reflns_number 71867
_diffrn_reflns_theta_full 26.00
_diffrn_reflns_theta_max 27.88
_diffrn_reflns_theta_min 2.80
_diffrn_standards_decay_% 0
_exptl_absorpt_coefficient_mu 2.264
_exptl_absorpt_correction_T_max 1.00000
_exptl_absorpt_correction_T_min 0.89949
_exptl_absorpt_correction_type multi-scan
_exptl_absorpt_process_details
;
CrysAlisPro, Oxford Diffraction Ltd.,
Version 1.171.33.55 (release 05-01-2010 CrysAlis171 .NET)
(compiled Jan 5 2010,16:28:46)
Empirical absorption correction using spherical harmonics,
implemented in SCALE3 ABSPACK scaling algorithm.
;
_exptl_crystal_colour black
_exptl_crystal_density_diffrn 1.912
_exptl_crystal_density_method 'not measured'
_exptl_crystal_description 'thick plate'
_exptl_crystal_F_000 4252
_exptl_crystal_size_max 0.25
_exptl_crystal_size_mid 0.17
_exptl_crystal_size_min 0.09
_refine_diff_density_max 2.618
_refine_diff_density_min -1.589
_refine_diff_density_rms 0.146
_refine_ls_extinction_method none
_refine_ls_goodness_of_fit_ref 1.000
_refine_ls_hydrogen_treatment mixed
_refine_ls_matrix_type fullcycle
_refine_ls_number_parameters 1823
_refine_ls_number_reflns 34493
_refine_ls_number_restraints 15
_refine_ls_restrained_S_all 1.000
_refine_ls_R_factor_all 0.1195
_refine_ls_R_factor_gt 0.0554
_refine_ls_shift/su_max 0.032
_refine_ls_shift/su_mean 0.001
_refine_ls_structure_factor_coef Fsqd
_refine_ls_weighting_details 'calc w=1/[\s^2^(Fo^2^)+(0.0455P)^2^+0.0000P] where P=(Fo^2^+2Fc^2^)/3'
_refine_ls_weighting_scheme calc
_refine_ls_wR_factor_gt 0.1067
_refine_ls_wR_factor_ref 0.1202
_reflns_number_gt 19188
_reflns_number_total 34493
_reflns_threshold_expression >2\s(I)
_cod_data_source_file c0ce00804d.txt
_cod_data_source_block a-'pseudo-k'-(BEDT-TTF)4H3O[Fe(C2O4)3]C6H4Br2
_cod_database_code 7205800

loop_
_symmetry_equiv_pos_as_xyz
'x, y, z'
'-x, -y, -z'

loop_
_atom_site_label
_atom_site_type_symbol
_atom_site_fract_x
_atom_site_fract_y
_atom_site_fract_z
_atom_site_U_iso_or_equiv
_atom_site_adp_type
_atom_site_occupancy
_atom_site_symmetry_multiplicity
_atom_site_calc_flag
_atom_site_refinement_flags
_atom_site_disorder_assembly
_atom_site_disorder_group
S11 S 0.77569(12) 0.95131(6) 0.04647(3) 0.0177(3) Uani 1 1 d . . .
S12 S 0.98424(12) 0.85901(6) 0.02480(3) 0.0183(3) Uani 1 1 d . . .
S13 S 0.77335(12) 1.02104(6) -0.03241(3) 0.0206(3) Uani 1 1 d . . .
S14 S 0.98231(12) 0.93164(5) -0.05755(3) 0.0170(3) Uani 1 1 d . . .
S15 S 0.73545(13) 0.89258(6) 0.12068(3) 0.0224(3) Uani 1 1 d . . .
S16 S 0.99983(13) 0.78632(6) 0.09622(3) 0.0227(3) Uani 1 1 d . . .
S17 S 0.73396(13) 1.09223(6) -0.10237(4) 0.0274(3) Uani 1 1 d . . .
S18 S 0.98379(12) 0.98784(6) -0.13499(3) 0.0205(3) Uani 1 1 d . . .
C11 C 0.8824(5) 0.9245(2) 0.01281(12) 0.0179(10) Uani 1 1 d . . .
C12 C 0.8808(5) 0.9562(2) -0.02220(12) 0.0169(10) Uani 1 1 d . . .
C13 C 0.8251(4) 0.8924(2) 0.07962(12) 0.0165(10) Uani 1 1 d . . .
C14 C 0.9232(5) 0.8499(2) 0.06993(12) 0.0173(10) Uani 1 1 d . . .
C15 C 0.8221(5) 1.0310(2) -0.07860(12) 0.0180(10) Uani 1 1 d . . .
C16 C 0.9205(4) 0.9896(2) -0.09024(11) 0.0152(10) Uani 1 1 d . . .
C17 C 0.8307(5) 0.8375(2) 0.14983(13) 0.0242(11) Uani 1 1 d . . .
H17A H 0.9063 0.8622 0.1576 0.029 Uiso 1 1 calc R . .
H17B H 0.7790 0.8255 0.1717 0.029 Uiso 1 1 calc R . .
C18 C 0.8768(5) 0.7729(2) 0.13204(13) 0.0223(11) Uani 1 1 d . . .
H18A H 0.8024 0.7508 0.1217 0.027 Uiso 1 1 calc R . .
H18B H 0.9119 0.7424 0.1509 0.027 Uiso 1 1 calc R . .
C19 C 0.7975(5) 1.0869(3) -0.14889(13) 0.0325(13) Uani 1 1 d . . .
H19A H 0.7311 1.1029 -0.1657 0.039 Uiso 1 1 calc R . .
H19B H 0.8718 1.1170 -0.1519 0.039 Uiso 1 1 calc R . .
C20 C 0.8391(5) 1.0165(2) -0.15901(13) 0.0289(12) Uani 1 1 d . . .
H20A H 0.8565 1.0158 -0.1853 0.035 Uiso 1 1 calc R . .
H20B H 0.7683 0.9853 -0.1532 0.035 Uiso 1 1 calc R . .
S21 S 0.51080(12) 0.80998(6) 0.06237(3) 0.0191(3) Uani 1 1 d . . .
S22 S 0.28232(12) 0.72930(6) 0.04188(3) 0.0207(3) Uani 1 1 d . . .
S23 S 0.50913(12) 0.88624(6) -0.01891(3) 0.0209(3) Uani 1 1 d . . .
S24 S 0.27810(12) 0.80380(6) -0.03682(3) 0.0193(3) Uani 1 1 d . . .
S25 S 0.49909(12) 0.76999(6) 0.14090(3) 0.0205(3) Uani 1 1 d . . .
S26 S 0.23391(12) 0.66767(6) 0.11552(3) 0.0214(3) Uani 1 1 d . . .
S27 S 0.48575(12) 0.97571(6) -0.08673(3) 0.0219(3) Uani 1 1 d . . .
S28 S 0.22306(12) 0.88279(6) -0.10542(3) 0.0215(3) Uani 1 1 d . . .
C21 C 0.3946(5) 0.7939(2) 0.02947(12) 0.0173(10) Uani 1 1 d . . .
C22 C 0.3930(5) 0.8251(2) -0.00399(12) 0.0188(10) Uani 1 1 d . . .
C23 C 0.4298(5) 0.7629(2) 0.09772(12) 0.0177(10) Uani 1 1 d . . .
C24 C 0.3269(5) 0.7249(2) 0.08805(12) 0.0162(10) Uani 1 1 d . . .
C25 C 0.4215(5) 0.9108(2) -0.05821(12) 0.0195(10) Uani 1 1 d . . .
C26 C 0.3185(4) 0.8732(2) -0.06684(12) 0.0148(10) Uani 1 1 d . . .
C27 C 0.4238(5) 0.6985(2) 0.16548(13) 0.0250(12) Uani 1 1 d . . .
H27A H 0.4646 0.6569 0.1572 0.030 Uiso 1 1 calc R . .
H27B H 0.4405 0.7019 0.1915 0.030 Uiso 1 1 calc R . .
C28 C 0.2775(5) 0.6941(3) 0.16029(12) 0.0267(12) Uani 1 1 d . . .
H28A H 0.2385 0.7382 0.1646 0.032 Uiso 1 1 calc R . .
H28B H 0.2413 0.6622 0.1786 0.032 Uiso 1 1 calc R . .
C29 C 0.4705(5) 0.9323(2) -0.12960(13) 0.0253(12) Uani 1 1 d . . .
H29A H 0.5161 0.9582 -0.1489 0.030 Uiso 1 1 calc R . .
H29B H 0.5131 0.8883 -0.1273 0.030 Uiso 1 1 calc R . .
C30 C 0.3311(5) 0.9222(2) -0.14089(13) 0.0237(11) Uani 1 1 d . . .
H30A H 0.3316 0.8941 -0.1623 0.028 Uiso 1 1 calc R . .
H30B H 0.2945 0.9661 -0.1481 0.028 Uiso 1 1 calc R . .
S31 S 0.47240(12) 0.56906(5) 0.05766(3) 0.0164(2) Uani 1 1 d . . .
S32 S 0.26868(12) 0.47975(6) 0.03191(3) 0.0203(3) Uani 1 1 d . . .
S33 S 0.48943(12) 0.64194(6) -0.02432(3) 0.0181(3) Uani 1 1 d . . .
S34 S 0.28596(12) 0.55017(6) -0.04694(3) 0.0179(3) Uani 1 1 d . . .
S35 S 0.46012(12) 0.51241(6) 0.13491(3) 0.0209(3) Uani 1 1 d . . .
S36 S 0.21937(13) 0.40718(6) 0.10146(4) 0.0271(3) Uani 1 1 d . . .
S37 S 0.51870(12) 0.71578(6) -0.09522(3) 0.0222(3) Uani 1 1 d . . .
S38 S 0.26054(13) 0.60932(6) -0.12123(3) 0.0230(3) Uani 1 1 d . . .
C31 C 0.3787(4) 0.5446(2) 0.02204(12) 0.0170(10) Uani 1 1 d . . .
C32 C 0.3858(4) 0.5758(2) -0.01252(12) 0.0171(10) Uani 1 1 d . . .
C33 C 0.4045(4) 0.5108(2) 0.08978(12) 0.0157(10) Uani 1 1 d . . .
C34 C 0.3100(4) 0.4698(2) 0.07787(12) 0.0161(10) Uani 1 1 d . . .
C35 C 0.4390(5) 0.6510(2) -0.06966(12) 0.0184(10) Uani 1 1 d . . .
C36 C 0.3414(5) 0.6099(2) -0.07993(12) 0.0170(10) Uani 1 1 d . . .
C37 C 0.3110(5) 0.4844(3) 0.15847(13) 0.0315(13) Uani 1 1 d . . .
H37A H 0.3237 0.4848 0.1848 0.038 Uiso 1 1 calc R . .
H37B H 0.2413 0.5163 0.1526 0.038 Uiso 1 1 calc R . .
C38 C 0.2699(6) 0.4137(3) 0.14809(14) 0.0384(15) Uani 1 1 d . . .
H38A H 0.1986 0.3992 0.1643 0.046 Uiso 1 1 calc R . .
H38B H 0.3425 0.3826 0.1522 0.046 Uiso 1 1 calc R . .
C39 C 0.4010(5) 0.7303(2) -0.13091(12) 0.0220(11) Uani 1 1 d . . .
H39A H 0.3239 0.7515 -0.1203 0.026 Uiso 1 1 calc R . .
H39B H 0.4376 0.7619 -0.1492 0.026 Uiso 1 1 calc R . .
C40 C 0.3604(5) 0.6661(2) -0.14985(12) 0.0268(12) Uani 1 1 d . . .
H40A H 0.4383 0.6419 -0.1577 0.032 Uiso 1 1 calc R . .
H40B H 0.3123 0.6791 -0.1717 0.032 Uiso 1 1 calc R . .
S41 S -0.02251(12) 0.31090(6) 0.06193(3) 0.0194(3) Uani 1 1 d . . .
S42 S 0.20745(12) 0.22913(6) 0.04113(3) 0.0205(3) Uani 1 1 d . . .
S43 S -0.00623(12) 0.38728(6) -0.01958(3) 0.0205(3) Uani 1 1 d . . .
S44 S 0.22612(12) 0.30362(6) -0.03700(3) 0.0190(3) Uani 1 1 d . . .
S45 S -0.02336(12) 0.26956(6) 0.14044(3) 0.0207(3) Uani 1 1 d . . .
S46 S 0.24345(12) 0.16610(6) 0.11443(3) 0.0208(3) Uani 1 1 d . . .
S47 S 0.02928(13) 0.47603(6) -0.08769(3) 0.0239(3) Uani 1 1 d . . .
S48 S 0.29390(12) 0.38090(6) -0.10584(3) 0.0228(3) Uani 1 1 d . . .
C41 C 0.0975(5) 0.2942(2) 0.02898(12) 0.0188(10) Uani 1 1 d . . .
C42 C 0.1058(5) 0.3259(2) -0.00446(12) 0.0174(10) Uani 1 1 d . . .
C43 C 0.0524(4) 0.2620(2) 0.09707(12) 0.0161(10) Uani 1 1 d . . .
C44 C 0.1548(5) 0.2245(2) 0.08737(12) 0.0172(10) Uani 1 1 d . . .
C45 C 0.0873(4) 0.4115(2) -0.05893(12) 0.0166(10) Uani 1 1 d . . .
C46 C 0.1913(5) 0.3724(2) -0.06715(12) 0.0164(10) Uani 1 1 d . . .
C47 C 0.0470(5) 0.1980(2) 0.16467(13) 0.0252(12) Uani 1 1 d . . .
H47A H 0.0265 0.2016 0.1907 0.030 Uiso 1 1 calc R . .
H47B H 0.0070 0.1569 0.1564 0.030 Uiso 1 1 calc R . .
C48 C 0.1947(5) 0.1917(2) 0.15955(12) 0.0262(12) Uani 1 1 d . . .
H48A H 0.2275 0.1588 0.1775 0.031 Uiso 1 1 calc R . .
H48B H 0.2340 0.2352 0.1642 0.031 Uiso 1 1 calc R . .
C49 C 0.0550(5) 0.4321(3) -0.13077(13) 0.0305(13) Uani 1 1 d . . .
H49A H 0.0125 0.3883 -0.1287 0.037 Uiso 1 1 calc R . .
H49B H 0.0134 0.4582 -0.1503 0.037 Uiso 1 1 calc R . .
C50 C 0.1939(5) 0.4214(2) -0.14114(13) 0.0264(12) Uani 1 1 d . . .
H50A H 0.2317 0.4651 -0.1479 0.032 Uiso 1 1 calc R . .
H50B H 0.1980 0.3937 -0.1628 0.032 Uiso 1 1 calc R . .
S51 S 0.14349(12) 1.02065(6) 0.55424(3) 0.0200(3) Uani 1 1 d . . .
S52 S 0.33277(12) 0.91527(6) 0.53323(3) 0.0210(3) Uani 1 1 d . . .
S53 S 0.15632(12) 1.08447(6) 0.47179(3) 0.0201(3) Uani 1 1 d . . .
S54 S 0.34293(12) 0.97841(6) 0.45042(3) 0.0193(3) Uani 1 1 d . . .
S55 S 0.13146(13) 0.97657(6) 0.63316(3) 0.0222(3) Uani 1 1 d . . .
S56 S 0.34548(13) 0.84847(6) 0.60559(3) 0.0225(3) Uani 1 1 d . . .
S57 S 0.14103(12) 1.15078(6) 0.39916(3) 0.0208(3) Uani 1 1 d . . .
S58 S 0.36149(13) 1.02311(6) 0.37240(3) 0.0211(3) Uani 1 1 d . . .
C51 C 0.2399(4) 0.9855(2) 0.51986(12) 0.0179(10) Uani 1 1 d . . .
C52 C 0.2442(5) 1.0129(2) 0.48504(12) 0.0182(10) Uani 1 1 d . . .
C53 C 0.1913(5) 0.9621(2) 0.58883(11) 0.0170(10) Uani 1 1 d . . .
C54 C 0.2768(5) 0.9137(2) 0.57921(12) 0.0180(10) Uani 1 1 d . . .
C55 C 0.2074(5) 1.0844(2) 0.42593(12) 0.0180(10) Uani 1 1 d . . .
C56 C 0.2935(5) 1.0365(2) 0.41600(12) 0.0173(10) Uani 1 1 d . . .
C57 C 0.2649(5) 0.9401(2) 0.65882(13) 0.0266(12) Uani 1 1 d . . .
H57A H 0.3444 0.9643 0.6521 0.032 Uiso 1 1 calc R . .
H57B H 0.2479 0.9459 0.6849 0.032 Uiso 1 1 calc R . .
C58 C 0.2846(5) 0.8660(2) 0.65186(12) 0.0273(12) Uani 1 1 d . . .
H58A H 0.2021 0.8428 0.6560 0.033 Uiso 1 1 calc R . .
H58B H 0.3458 0.8472 0.6695 0.033 Uiso 1 1 calc R . .
C59 C 0.1905(5) 1.1274(2) 0.35339(11) 0.0202(11) Uani 1 1 d . . .
H59A H 0.1350 1.0910 0.3457 0.024 Uiso 1 1 calc R . .
H59B H 0.1773 1.1661 0.3367 0.024 Uiso 1 1 calc R . .
C60 C 0.3298(5) 1.1048(2) 0.35028(12) 0.0191(10) Uani 1 1 d . . .
H60A H 0.3845 1.1385 0.3611 0.023 Uiso 1 1 calc R . .
H60B H 0.3543 1.1025 0.3245 0.023 Uiso 1 1 calc R . .
S61 S 0.09688(12) 0.76435(6) 0.55051(3) 0.0199(3) Uani 1 1 d . . .
S62 S -0.10239(12) 0.66445(6) 0.53223(3) 0.0217(3) Uani 1 1 d . . .
S63 S 0.08070(12) 0.83205(6) 0.46901(3) 0.0200(3) Uani 1 1 d . . .
S64 S -0.12361(13) 0.73441(6) 0.45160(3) 0.0227(3) Uani 1 1 d . . .
S65 S 0.11630(13) 0.71890(6) 0.62794(3) 0.0265(3) Uani 1 1 d . . .
S66 S -0.11374(13) 0.59571(6) 0.60463(3) 0.0216(3) Uani 1 1 d . . .
S67 S 0.10365(12) 0.89403(6) 0.39497(3) 0.0204(3) Uani 1 1 d . . .
S68 S -0.12924(14) 0.77034(6) 0.37303(3) 0.0274(3) Uani 1 1 d . . .
C61 C -0.0087(5) 0.7344(2) 0.51823(12) 0.0199(11) Uani 1 1 d . . .
C62 C -0.0178(5) 0.7634(2) 0.48344(13) 0.0220(11) Uani 1 1 d . . .
C63 C 0.0458(4) 0.7074(2) 0.58557(12) 0.0165(10) Uani 1 1 d . . .
C64 C -0.0439(4) 0.6604(2) 0.57700(12) 0.0179(10) Uani 1 1 d . . .
C65 C 0.0274(5) 0.8331(2) 0.42400(12) 0.0168(10) Uani 1 1 d . . .
C66 C -0.0644(5) 0.7874(2) 0.41574(13) 0.0211(11) Uani 1 1 d . . .
C67 C 0.0778(5) 0.6389(2) 0.65097(12) 0.0213(11) Uani 1 1 d . . .
H67A H 0.1291 0.6033 0.6397 0.026 Uiso 1 1 calc R . .
H67B H 0.1031 0.6409 0.6764 0.026 Uiso 1 1 calc R . .
C68 C -0.0651(5) 0.6206(3) 0.64977(13) 0.0256(12) Uani 1 1 d . . .
H68A H -0.1174 0.6593 0.6571 0.031 Uiso 1 1 calc R . .
H68B H -0.0825 0.5835 0.6673 0.031 Uiso 1 1 calc R . .
C69 C 0.0672(5) 0.8599(3) 0.35082(13) 0.0304(13) Uani 1 1 d . . .
H69A H 0.0946 0.8923 0.3317 0.036 Uiso 1 1 calc R . .
H69B H 0.1180 0.8186 0.3477 0.036 Uiso 1 1 calc R . .
C70 C -0.0745(5) 0.8441(2) 0.34595(13) 0.0253(12) Uani 1 1 d . . .
H70A H -0.0891 0.8363 0.3202 0.030 Uiso 1 1 calc R . .
H70B H -0.1266 0.8832 0.3528 0.030 Uiso 1 1 calc R . .
S71 S 0.59948(12) 0.77140(6) 0.55333(3) 0.0204(3) Uani 1 1 d . . .
S72 S 0.40536(12) 0.66801(6) 0.53546(3) 0.0217(3) Uani 1 1 d . . .
S73 S 0.57974(12) 0.83778(6) 0.47203(3) 0.0204(3) Uani 1 1 d . . .
S74 S 0.38807(12) 0.73423(6) 0.45349(3) 0.0208(3) Uani 1 1 d . . .
S75 S 0.63158(14) 0.72375(6) 0.62977(3) 0.0262(3) Uani 1 1 d . . .
S76 S 0.40452(13) 0.59869(6) 0.60824(3) 0.0233(3) Uani 1 1 d . . .
S77 S 0.60276(12) 0.90011(6) 0.39815(3) 0.0213(3) Uani 1 1 d . . .
S78 S 0.38194(13) 0.77234(6) 0.37469(3) 0.0244(3) Uani 1 1 d . . .
C71 C 0.4964(5) 0.7385(2) 0.52094(12) 0.0217(11) Uani 1 1 d . . .
C72 C 0.4896(5) 0.7664(2) 0.48641(13) 0.0233(11) Uani 1 1 d . . .
C73 C 0.5580(5) 0.7106(2) 0.58762(12) 0.0192(11) Uani 1 1 d . . .
C74 C 0.4688(5) 0.6634(2) 0.57960(12) 0.0189(10) Uani 1 1 d . . .
C75 C 0.5311(5) 0.8370(2) 0.42621(12) 0.0200(11) Uani 1 1 d . . .
C76 C 0.4435(5) 0.7889(2) 0.41779(12) 0.0196(11) Uani 1 1 d . . .
C77 C 0.5734(5) 0.6525(2) 0.65772(13) 0.0256(12) Uani 1 1 d . . .
H77A H 0.6273 0.6132 0.6524 0.031 Uiso 1 1 calc R . .
H77B H 0.5849 0.6626 0.6834 0.031 Uiso 1 1 calc R . .
C78 C 0.4336(5) 0.6344(3) 0.65249(13) 0.0279(12) Uani 1 1 d . . .
H78A H 0.3800 0.6748 0.6551 0.033 Uiso 1 1 calc R . .
H78B H 0.4070 0.6018 0.6717 0.033 Uiso 1 1 calc R . .
C79 C 0.5632(5) 0.8716(2) 0.35300(12) 0.0250(12) Uani 1 1 d . . .
H79A H 0.5808 0.9082 0.3351 0.030 Uiso 1 1 calc R . .
H79B H 0.6202 0.8338 0.3470 0.030 Uiso 1 1 calc R . .
C80 C 0.4245(5) 0.8499(2) 0.34952(13) 0.0244(12) Uani 1 1 d . . .
H80A H 0.4074 0.8439 0.3237 0.029 Uiso 1 1 calc R . .
H80B H 0.3678 0.8861 0.3580 0.029 Uiso 1 1 calc R . .
S81 S 0.65406(12) 0.51834(6) 0.55197(3) 0.0213(3) Uani 1 1 d . . .
S82 S 0.84707(13) 0.41959(6) 0.52550(3) 0.0237(3) Uani 1 1 d . . .
S83 S 0.64064(13) 0.58437(6) 0.46893(3) 0.0230(3) Uani 1 1 d . . .
S84 S 0.83804(12) 0.48514(6) 0.44488(3) 0.0223(3) Uani 1 1 d . . .
S85 S 0.66148(14) 0.46623(7) 0.62993(3) 0.0325(3) Uani 1 1 d . . .
S86 S 0.87983(15) 0.34765(7) 0.59552(4) 0.0330(3) Uani 1 1 d . . .
S87 S 0.61739(14) 0.65389(6) 0.39712(3) 0.0269(3) Uani 1 1 d . . .
S88 S 0.84389(14) 0.53726(7) 0.36707(3) 0.0297(3) Uani 1 1 d . . .
C81 C 0.7462(5) 0.4882(2) 0.51542(13) 0.0228(11) Uani 1 1 d . . .
C82 C 0.7416(5) 0.5160(2) 0.48072(12) 0.0201(11) Uani 1 1 d . . .
C83 C 0.7129(5) 0.4587(2) 0.58416(12) 0.0231(11) Uani 1 1 d . A .
C84 C 0.8008(5) 0.4135(2) 0.57182(12) 0.0204(11) Uani 1 1 d . A .
C85 C 0.6926(5) 0.5897(2) 0.42283(13) 0.0215(11) Uani 1 1 d . . .
C86 C 0.7830(5) 0.5449(2) 0.41187(12) 0.0220(11) Uani 1 1 d . . .
C87A C 0.8097(8) 0.4305(4) 0.6520(2) 0.0254(13) Uani 0.629(7) 1 d P A 1
H87A H 0.8835 0.4587 0.6448 0.030 Uiso 0.629(7) 1 calc PR A 1
H87B H 0.7983 0.4332 0.6785 0.030 Uiso 0.629(7) 1 calc PR A 1
C88A C 0.8422(14) 0.3576(5) 0.6430(4) 0.0254(13) Uani 0.629(7) 1 d P A 1
H88A H 0.7686 0.3290 0.6500 0.030 Uiso 0.629(7) 1 calc PR A 1
H88B H 0.9162 0.3424 0.6573 0.030 Uiso 0.629(7) 1 calc PR A 1
C87B C 0.7068(13) 0.3944(6) 0.6494(4) 0.0254(13) Uani 0.371(7) 1 d P A 2
H87C H 0.6883 0.3965 0.6756 0.030 Uiso 0.371(7) 1 calc PR A 2
H87D H 0.6541 0.3584 0.6400 0.030 Uiso 0.371(7) 1 calc PR A 2
C88B C 0.853(2) 0.3754(10) 0.6437(6) 0.0254(13) Uani 0.371(7) 1 d P A 2
H88C H 0.8769 0.3389 0.6609 0.030 Uiso 0.371(7) 1 calc PR A 2
H88D H 0.9072 0.4143 0.6482 0.030 Uiso 0.371(7) 1 calc PR A 2
C89 C 0.6619(5) 0.6364(2) 0.34973(12) 0.0282(12) Uani 1 1 d . . .
H89A H 0.5889 0.6489 0.3343 0.034 Uiso 1 1 calc R . .
H89B H 0.7345 0.6653 0.3422 0.034 Uiso 1 1 calc R . .
C90 C 0.6995(5) 0.5637(2) 0.34265(13) 0.0253(11) Uani 1 1 d . . .
H90A H 0.7150 0.5587 0.3165 0.030 Uiso 1 1 calc R . .
H90B H 0.6276 0.5343 0.3502 0.030 Uiso 1 1 calc R . .
Fe1 Fe 0.96847(7) 0.67527(3) 0.249206(17) 0.01632(15) Uani 1 1 d . . .
O1 O 0.8600(3) 0.73109(15) 0.28363(8) 0.0213(7) Uani 1 1 d . . .
O2 O 0.8074(3) 0.68824(14) 0.21851(8) 0.0179(7) Uani 1 1 d . . .
O3 O 0.9266(3) 0.59159(14) 0.27978(8) 0.0186(7) Uani 1 1 d . . .
O4 O 1.0362(3) 0.60467(15) 0.21494(8) 0.0215(8) Uani 1 1 d . . .
O5 O 1.1277(3) 0.68987(15) 0.27841(8) 0.0220(8) Uani 1 1 d . . .
O6 O 1.0477(3) 0.75361(14) 0.21993(8) 0.0194(7) Uani 1 1 d . . .
O7 O 0.6741(4) 0.78974(17) 0.28637(9) 0.0315(9) Uani 1 1 d . . .
O8 O 0.6414(3) 0.76095(15) 0.21308(8) 0.0232(8) Uani 1 1 d . . .
O9 O 0.9649(3) 0.48021(15) 0.28308(9) 0.0254(8) Uani 1 1 d . . .
O10 O 1.0449(3) 0.49194(15) 0.20887(8) 0.0240(8) Uani 1 1 d . . .
O11 O 1.2944(4) 0.76084(17) 0.28431(9) 0.0336(9) Uani 1 1 d . . .
O12 O 1.2205(3) 0.82339(16) 0.21915(9) 0.0297(9) Uani 1 1 d . . .
C01 C 0.7526(5) 0.7537(2) 0.27043(12) 0.0175(10) Uani 1 1 d . . .
C02 C 0.7280(5) 0.7339(2) 0.23063(12) 0.0177(10) Uani 1 1 d . . .
C03 C 0.9689(5) 0.5357(2) 0.26677(12) 0.0202(11) Uani 1 1 d . . .
C04 C 1.0216(5) 0.5432(2) 0.22673(13) 0.0200(11) Uani 1 1 d . . .
C05 C 1.1999(5) 0.7399(2) 0.26866(12) 0.0172(10) Uani 1 1 d . . .
C06 C 1.1547(5) 0.7771(2) 0.23239(13) 0.0208(11) Uani 1 1 d . . .
Fe2 Fe 0.49551(6) 0.17538(3) 0.246930(17) 0.01537(15) Uani 1 1 d . . .
O13 O 0.3326(3) 0.18971(15) 0.27700(8) 0.0204(7) Uani 1 1 d . . .
O14 O 0.4167(3) 0.25100(14) 0.21688(8) 0.0188(7) Uani 1 1 d . . .
O15 O 0.5377(3) 0.09321(14) 0.27786(8) 0.0173(7) Uani 1 1 d . . .
O16 O 0.4384(3) 0.10321(15) 0.21322(8) 0.0200(7) Uani 1 1 d . . .
O17 O 0.5899(3) 0.23446(15) 0.28166(8) 0.0187(7) Uani 1 1 d . . .
O18 O 0.6629(3) 0.18951(14) 0.21760(8) 0.0171(7) Uani 1 1 d . . .
O19 O 0.1711(3) 0.26467(15) 0.28462(9) 0.0244(8) Uani 1 1 d . . .
O20 O 0.2452(3) 0.32049(16) 0.21609(9) 0.0287(8) Uani 1 1 d . . .
O21 O 0.5039(3) -0.01859(15) 0.28208(8) 0.0252(8) Uani 1 1 d . . .
O22 O 0.4388(3) -0.00987(15) 0.20741(9) 0.0246(8) Uani 1 1 d . . .
O23 O 0.7775(3) 0.29154(16) 0.28636(9) 0.0298(8) Uani 1 1 d . . .
O24 O 0.8285(3) 0.26388(15) 0.21353(8) 0.0211(7) Uani 1 1 d . . .
C1 C 0.2626(5) 0.2418(2) 0.26744(13) 0.0188(10) Uani 1 1 d . . .
C2 C 0.3100(5) 0.2750(2) 0.23013(12) 0.0174(10) Uani 1 1 d . . .
C3 C 0.5038(5) 0.0363(2) 0.26528(12) 0.0182(10) Uani 1 1 d . . .
C4 C 0.4550(5) 0.0414(2) 0.22505(13) 0.0195(10) Uani 1 1 d . . .
C5 C 0.7006(5) 0.2564(2) 0.26982(12) 0.0177(10) Uani 1 1 d . . .
C6 C 0.7375(5) 0.2352(2) 0.23007(12) 0.0162(10) Uani 1 1 d . . .
Br1 Br 0.28696(6) 0.46790(3) 0.273485(16) 0.04350(16) Uani 1 1 d . . .
Br2 Br 0.43761(7) 0.61962(3) 0.261713(17) 0.05158(18) Uani 1 1 d . . .
C1S C 0.4585(5) 0.4755(2) 0.25400(12) 0.0230(11) Uani 1 1 d . . .
C2S C 0.5162(5) 0.5382(2) 0.24795(14) 0.0279(12) Uani 1 1 d . . .
C3S C 0.6407(6) 0.5411(3) 0.23183(14) 0.0360(14) Uani 1 1 d . . .
H3S H 0.6802 0.5829 0.2270 0.043 Uiso 1 1 calc R . .
C4S C 0.7053(5) 0.4817(3) 0.22310(14) 0.0316(13) Uani 1 1 d . . .
H4S H 0.7881 0.4836 0.2122 0.038 Uiso 1 1 calc R . .
C5S C 0.6489(5) 0.4210(3) 0.23036(14) 0.0300(13) Uani 1 1 d . . .
H5S H 0.6943 0.3813 0.2249 0.036 Uiso 1 1 calc R . .
C6S C 0.5246(5) 0.4166(2) 0.24579(13) 0.0261(12) Uani 1 1 d . . .
H6S H 0.4863 0.3745 0.2505 0.031 Uiso 1 1 calc R . .
Br3 Br 1.00249(6) 0.13306(3) 0.265184(16) 0.03897(15) Uani 1 1 d . . .
Br4 Br 1.18706(6) -0.00749(3) 0.280672(17) 0.04186(15) Uani 1 1 d . . .
C21S C 0.9489(5) 0.0467(2) 0.25145(13) 0.0264(12) Uani 1 1 d . . .
C22S C 1.0213(5) -0.0118(2) 0.25938(13) 0.0265(12) Uani 1 1 d . . .
C23S C 0.9740(6) -0.0759(3) 0.25116(14) 0.0340(14) Uani 1 1 d . . .
H23S H 1.0219 -0.1150 0.2569 0.041 Uiso 1 1 calc R . .
C24S C 0.8564(6) -0.0802(3) 0.23457(14) 0.0397(15) Uani 1 1 d . . .
H24S H 0.8235 -0.1228 0.2296 0.048 Uiso 1 1 calc R . .
C25S C 0.7861(6) -0.0239(3) 0.22504(14) 0.0331(13) Uani 1 1 d . . .
H25S H 0.7074 -0.0279 0.2130 0.040 Uiso 1 1 calc R . .
C26S C 0.8322(5) 0.0393(3) 0.23329(13) 0.0281(12) Uani 1 1 d . . .
H26S H 0.7842 0.0778 0.2266 0.034 Uiso 1 1 calc R . .
O1W O 0.4692(4) 0.85808(19) 0.24547(11) 0.0432(10) Uani 1 1 d D . .
H1A H 0.481(6) 0.901(2) 0.2642(13) 0.065 Uiso 1 1 d D . .
H1B H 0.379(4) 0.836(3) 0.2583(15) 0.065 Uiso 1 1 d D . .
H1C H 0.554(4) 0.826(3) 0.2542(16) 0.065 Uiso 1 1 d D . .
O2W O 0.0015(4) 0.35664(19) 0.24743(11) 0.0421(10) Uani 1 1 d D . .
H2A H -0.017(6) 0.4072(17) 0.2589(15) 0.063 Uiso 1 1 d D . .
H2B H 0.074(5) 0.326(3) 0.2630(14) 0.063 Uiso 1 1 d D . .
H2C H -0.085(4) 0.323(2) 0.2502(16) 0.063 Uiso 1 1 d D . .

loop_
_atom_site_aniso_label
_atom_site_aniso_U_11
_atom_site_aniso_U_22
_atom_site_aniso_U_33
_atom_site_aniso_U_23
_atom_site_aniso_U_13
_atom_site_aniso_U_12
S11 0.0206(7) 0.0180(6) 0.0143(6) 0.0015(5) 0.0020(5) 0.0018(5)
S12 0.0219(7) 0.0189(6) 0.0141(6) -0.0021(5) -0.0006(5) 0.0038(5)
S13 0.0186(7) 0.0211(6) 0.0216(7) 0.0025(5) 0.0033(5) 0.0040(5)
S14 0.0199(7) 0.0173(6) 0.0137(6) -0.0003(5) 0.0002(5) 0.0021(5)
S15 0.0244(8) 0.0253(7) 0.0171(6) 0.0022(5) 0.0045(5) -0.0008(5)
S16 0.0258(8) 0.0223(6) 0.0199(7) 0.0035(5) -0.0049(5) 0.0022(5)
S17 0.0247(8) 0.0245(7) 0.0318(8) 0.0131(6) 0.0047(6) 0.0064(5)
S18 0.0220(7) 0.0240(6) 0.0153(6) 0.0019(5) 0.0009(5) -0.0015(5)
C11 0.022(3) 0.016(2) 0.016(2) -0.0055(19) -0.002(2) -0.0048(19)
C12 0.018(3) 0.019(2) 0.013(2) -0.0009(19) -0.0010(19) -0.0052(19)
C13 0.017(3) 0.016(2) 0.017(2) -0.0017(18) -0.0022(19) -0.0003(19)
C14 0.016(3) 0.016(2) 0.020(3) 0.0013(19) -0.003(2) -0.0006(19)
C15 0.020(3) 0.019(2) 0.015(2) -0.0009(19) 0.001(2) -0.002(2)
C16 0.020(3) 0.015(2) 0.010(2) 0.0024(18) -0.0006(18) -0.0033(19)
C17 0.025(3) 0.031(3) 0.017(3) 0.003(2) -0.001(2) -0.004(2)
C18 0.025(3) 0.022(3) 0.020(3) 0.007(2) -0.003(2) -0.007(2)
C19 0.031(3) 0.039(3) 0.027(3) 0.015(2) -0.002(2) 0.006(3)
C20 0.027(3) 0.041(3) 0.019(3) 0.007(2) -0.007(2) 0.003(2)
S21 0.0181(7) 0.0243(6) 0.0147(6) 0.0024(5) -0.0007(5) -0.0044(5)
S22 0.0200(7) 0.0232(6) 0.0190(6) 0.0010(5) -0.0027(5) -0.0045(5)
S23 0.0178(7) 0.0252(7) 0.0195(6) 0.0054(5) -0.0033(5) -0.0047(5)
S24 0.0199(7) 0.0210(6) 0.0172(6) 0.0010(5) -0.0038(5) -0.0033(5)
S25 0.0234(7) 0.0229(6) 0.0152(6) 0.0013(5) -0.0021(5) -0.0034(5)
S26 0.0206(7) 0.0202(6) 0.0231(7) 0.0055(5) -0.0022(5) -0.0045(5)
S27 0.0213(7) 0.0248(7) 0.0193(6) 0.0059(5) -0.0012(5) -0.0041(5)
S28 0.0170(7) 0.0331(7) 0.0147(6) -0.0026(5) -0.0033(5) 0.0025(5)
C21 0.018(3) 0.015(2) 0.020(3) -0.0041(19) -0.006(2) 0.0043(19)
C22 0.021(3) 0.021(3) 0.015(2) -0.0021(19) -0.007(2) 0.001(2)
C23 0.022(3) 0.016(2) 0.015(2) 0.0008(19) -0.002(2) 0.006(2)
C24 0.019(3) 0.012(2) 0.017(2) 0.0014(18) -0.0010(19) 0.0023(19)
C25 0.019(3) 0.024(3) 0.015(2) -0.003(2) 0.000(2) 0.001(2)
C26 0.016(3) 0.014(2) 0.015(2) 0.0004(18) -0.0001(19) 0.0023(19)
C27 0.033(3) 0.023(3) 0.019(3) 0.005(2) -0.002(2) -0.008(2)
C28 0.035(3) 0.033(3) 0.011(2) 0.000(2) 0.003(2) 0.000(2)
C29 0.022(3) 0.033(3) 0.021(3) 0.003(2) 0.000(2) 0.004(2)
C30 0.029(3) 0.025(3) 0.016(3) 0.005(2) 0.002(2) 0.005(2)
S31 0.0201(7) 0.0170(6) 0.0122(6) 0.0005(4) -0.0029(5) -0.0028(5)
S32 0.0204(7) 0.0200(6) 0.0208(6) 0.0028(5) -0.0068(5) -0.0046(5)
S33 0.0225(7) 0.0182(6) 0.0136(6) -0.0004(5) -0.0024(5) -0.0026(5)
S34 0.0196(7) 0.0186(6) 0.0155(6) 0.0023(5) -0.0052(5) -0.0032(5)
S35 0.0222(7) 0.0261(7) 0.0142(6) 0.0021(5) -0.0025(5) 0.0010(5)
S36 0.0232(8) 0.0248(7) 0.0327(8) 0.0145(6) -0.0062(6) -0.0076(5)
S37 0.0234(7) 0.0225(6) 0.0203(7) 0.0042(5) 0.0007(5) -0.0030(5)
S38 0.0264(8) 0.0269(7) 0.0159(6) 0.0024(5) -0.0059(5) -0.0004(5)
C31 0.016(3) 0.018(2) 0.017(3) -0.0024(19) -0.0020(19) 0.0024(19)
C32 0.018(3) 0.017(2) 0.017(2) -0.0017(19) -0.0038(19) 0.0040(19)
C33 0.011(3) 0.019(2) 0.017(2) 0.0008(19) 0.0002(19) 0.0002(19)
C34 0.010(3) 0.020(2) 0.018(2) 0.0041(19) -0.0022(19) 0.0020(19)
C35 0.021(3) 0.018(2) 0.015(2) 0.0045(19) 0.000(2) 0.001(2)
C36 0.021(3) 0.016(2) 0.014(2) -0.0008(18) -0.0007(19) 0.002(2)
C37 0.030(3) 0.048(3) 0.016(3) 0.007(2) 0.005(2) -0.004(3)
C38 0.044(4) 0.043(3) 0.027(3) 0.023(3) -0.010(3) -0.010(3)
C39 0.028(3) 0.021(3) 0.017(3) 0.007(2) 0.001(2) 0.001(2)
C40 0.030(3) 0.037(3) 0.013(3) 0.003(2) -0.002(2) -0.002(2)
S41 0.0180(7) 0.0257(7) 0.0145(6) 0.0031(5) -0.0027(5) 0.0031(5)
S42 0.0213(7) 0.0215(6) 0.0186(6) 0.0023(5) -0.0012(5) 0.0055(5)
S43 0.0161(7) 0.0246(6) 0.0203(6) 0.0070(5) 0.0008(5) 0.0037(5)
S44 0.0180(7) 0.0197(6) 0.0189(6) 0.0025(5) 0.0022(5) 0.0030(5)
S45 0.0245(7) 0.0238(6) 0.0137(6) 0.0020(5) -0.0006(5) 0.0035(5)
S46 0.0191(7) 0.0212(6) 0.0218(7) 0.0054(5) -0.0011(5) 0.0026(5)
S47 0.0225(7) 0.0255(7) 0.0230(7) 0.0084(5) -0.0021(5) 0.0035(5)
S48 0.0220(7) 0.0313(7) 0.0151(6) -0.0013(5) 0.0015(5) -0.0035(5)
C41 0.018(3) 0.022(3) 0.017(3) -0.0012(19) -0.005(2) -0.001(2)
C42 0.019(3) 0.016(2) 0.018(3) -0.0034(19) 0.000(2) -0.0012(19)
C43 0.016(3) 0.014(2) 0.017(2) 0.0029(19) -0.0023(19) -0.0010(19)
C44 0.020(3) 0.016(2) 0.015(2) 0.0011(19) -0.002(2) -0.001(2)
C45 0.013(3) 0.023(3) 0.015(2) -0.0009(19) -0.0030(19) 0.000(2)
C46 0.017(3) 0.017(2) 0.014(2) 0.0033(18) -0.0056(19) -0.0069(19)
C47 0.036(3) 0.023(3) 0.016(3) 0.003(2) 0.001(2) 0.006(2)
C48 0.037(3) 0.032(3) 0.010(2) -0.001(2) -0.010(2) 0.003(2)
C49 0.028(3) 0.043(3) 0.021(3) 0.005(2) -0.005(2) -0.004(2)
C50 0.034(3) 0.030(3) 0.016(3) -0.001(2) -0.003(2) -0.002(2)
S51 0.0229(7) 0.0251(6) 0.0119(6) 0.0024(5) -0.0017(5) 0.0041(5)
S52 0.0250(7) 0.0243(6) 0.0134(6) 0.0018(5) 0.0015(5) 0.0044(5)
S53 0.0232(7) 0.0240(6) 0.0129(6) 0.0023(5) 0.0004(5) 0.0036(5)
S54 0.0246(7) 0.0216(6) 0.0115(6) 0.0022(5) 0.0005(5) 0.0046(5)
S55 0.0245(8) 0.0284(7) 0.0135(6) 0.0019(5) 0.0006(5) 0.0017(5)
S56 0.0314(8) 0.0198(6) 0.0162(6) 0.0036(5) -0.0030(5) 0.0027(5)
S57 0.0267(8) 0.0204(6) 0.0150(6) 0.0029(5) 0.0000(5) 0.0063(5)
S58 0.0317(8) 0.0180(6) 0.0132(6) 0.0026(5) 0.0044(5) 0.0056(5)
C51 0.016(3) 0.021(2) 0.017(3) -0.0003(19) -0.0015(19) 0.003(2)
C52 0.014(3) 0.024(3) 0.017(2) -0.003(2) -0.0001(19) 0.004(2)
C53 0.025(3) 0.015(2) 0.011(2) 0.0065(18) -0.0028(19) -0.005(2)
C54 0.026(3) 0.015(2) 0.013(2) 0.0013(18) -0.003(2) -0.004(2)
C55 0.023(3) 0.018(2) 0.013(2) 0.0021(19) 0.002(2) 0.001(2)
C56 0.026(3) 0.014(2) 0.012(2) 0.0036(18) -0.001(2) -0.004(2)
C57 0.032(3) 0.029(3) 0.019(3) -0.001(2) -0.004(2) -0.002(2)
C58 0.045(4) 0.023(3) 0.015(3) 0.001(2) -0.007(2) -0.003(2)
C59 0.028(3) 0.024(3) 0.009(2) 0.0024(19) 0.000(2) 0.003(2)
C60 0.023(3) 0.021(2) 0.013(2) 0.0039(19) 0.001(2) 0.003(2)
S61 0.0206(7) 0.0233(6) 0.0159(6) 0.0017(5) -0.0003(5) -0.0043(5)
S62 0.0217(7) 0.0275(7) 0.0161(6) 0.0002(5) -0.0024(5) -0.0057(5)
S63 0.0202(7) 0.0259(7) 0.0139(6) 0.0008(5) -0.0022(5) -0.0034(5)
S64 0.0242(8) 0.0256(7) 0.0184(6) 0.0010(5) -0.0031(5) -0.0058(5)
S65 0.0347(8) 0.0261(7) 0.0189(7) 0.0035(5) -0.0088(6) -0.0117(6)
S66 0.0265(8) 0.0214(6) 0.0171(6) 0.0018(5) -0.0024(5) -0.0082(5)
S67 0.0218(7) 0.0236(6) 0.0160(6) 0.0010(5) -0.0014(5) -0.0049(5)
S68 0.0392(9) 0.0249(7) 0.0184(7) 0.0027(5) -0.0122(6) -0.0081(6)
C61 0.023(3) 0.018(2) 0.019(3) 0.001(2) 0.002(2) 0.002(2)
C62 0.016(3) 0.027(3) 0.022(3) -0.001(2) 0.000(2) 0.001(2)
C63 0.015(3) 0.018(2) 0.017(2) -0.0035(19) -0.0001(19) 0.0026(19)
C64 0.015(3) 0.024(3) 0.015(2) -0.0009(19) -0.0017(19) -0.002(2)
C65 0.020(3) 0.016(2) 0.014(2) 0.0030(19) -0.0020(19) 0.005(2)
C66 0.017(3) 0.024(3) 0.023(3) 0.000(2) -0.003(2) 0.003(2)
C67 0.026(3) 0.022(3) 0.017(3) 0.003(2) -0.007(2) -0.009(2)
C68 0.025(3) 0.033(3) 0.019(3) 0.001(2) 0.000(2) -0.005(2)
C69 0.031(3) 0.044(3) 0.016(3) 0.000(2) 0.000(2) -0.005(3)
C70 0.034(3) 0.025(3) 0.017(3) 0.005(2) -0.005(2) -0.003(2)
S71 0.0231(7) 0.0237(6) 0.0142(6) 0.0028(5) -0.0036(5) -0.0033(5)
S72 0.0205(7) 0.0290(7) 0.0157(6) 0.0005(5) -0.0040(5) -0.0042(5)
S73 0.0226(7) 0.0244(6) 0.0144(6) -0.0002(5) -0.0040(5) -0.0032(5)
S74 0.0238(7) 0.0234(6) 0.0152(6) 0.0015(5) -0.0024(5) -0.0036(5)
S75 0.0387(9) 0.0219(7) 0.0183(7) 0.0026(5) -0.0099(6) -0.0051(6)
S76 0.0279(8) 0.0237(7) 0.0183(6) 0.0011(5) 0.0004(5) -0.0061(5)
S77 0.0258(8) 0.0216(6) 0.0166(6) 0.0009(5) -0.0027(5) -0.0041(5)
S78 0.0357(8) 0.0211(6) 0.0168(6) -0.0002(5) -0.0098(5) -0.0057(5)
C71 0.023(3) 0.026(3) 0.016(3) -0.003(2) 0.000(2) -0.001(2)
C72 0.020(3) 0.031(3) 0.019(3) -0.002(2) -0.001(2) 0.007(2)
C73 0.021(3) 0.017(2) 0.019(3) 0.0007(19) 0.000(2) 0.003(2)
C74 0.018(3) 0.024(3) 0.015(2) 0.0003(19) -0.0002(19) 0.005(2)
C75 0.021(3) 0.025(3) 0.014(2) -0.002(2) -0.003(2) 0.004(2)
C76 0.022(3) 0.021(3) 0.016(2) 0.0018(19) -0.003(2) 0.011(2)
C77 0.031(3) 0.028(3) 0.018(3) 0.003(2) -0.005(2) -0.008(2)
C78 0.025(3) 0.041(3) 0.019(3) -0.006(2) 0.000(2) -0.003(2)
C79 0.036(3) 0.026(3) 0.013(3) 0.000(2) -0.005(2) 0.001(2)
C80 0.033(3) 0.023(3) 0.017(3) 0.008(2) -0.014(2) -0.004(2)
S81 0.0208(7) 0.0268(7) 0.0163(6) -0.0012(5) 0.0016(5) 0.0024(5)
S82 0.0273(8) 0.0283(7) 0.0152(6) 0.0000(5) 0.0025(5) 0.0062(5)
S83 0.0251(8) 0.0288(7) 0.0150(6) -0.0007(5) 0.0013(5) 0.0048(5)
S84 0.0243(7) 0.0296(7) 0.0128(6) -0.0012(5) 0.0005(5) 0.0053(5)
S85 0.0316(9) 0.0520(9) 0.0138(7) -0.0043(6) 0.0053(6) -0.0015(7)
S86 0.0463(10) 0.0315(7) 0.0207(7) 0.0048(6) -0.0005(6) 0.0123(6)
S87 0.0373(9) 0.0221(7) 0.0212(7) 0.0025(5) -0.0006(6) 0.0039(6)
S88 0.0291(8) 0.0441(8) 0.0156(7) -0.0001(6) 0.0044(5) 0.0023(6)
C81 0.021(3) 0.026(3) 0.022(3) -0.003(2) -0.003(2) -0.002(2)
C82 0.015(3) 0.025(3) 0.021(3) -0.006(2) -0.004(2) 0.000(2)
C83 0.024(3) 0.031(3) 0.014(3) -0.002(2) 0.000(2) -0.007(2)
C84 0.023(3) 0.020(3) 0.018(3) -0.001(2) 0.000(2) -0.007(2)
C85 0.021(3) 0.022(3) 0.022(3) 0.001(2) -0.003(2) -0.003(2)
C86 0.028(3) 0.027(3) 0.010(2) 0.002(2) 0.003(2) -0.006(2)
C87A 0.030(3) 0.028(4) 0.018(2) -0.002(3) -0.001(2) -0.009(3)
C88A 0.030(3) 0.028(4) 0.018(2) -0.002(3) -0.001(2) -0.009(3)
C87B 0.030(3) 0.028(4) 0.018(2) -0.002(3) -0.001(2) -0.009(3)
C88B 0.030(3) 0.028(4) 0.018(2) -0.002(3) -0.001(2) -0.009(3)
C89 0.041(4) 0.031(3) 0.013(3) -0.002(2) -0.002(2) -0.005(2)
C90 0.023(3) 0.032(3) 0.022(3) -0.007(2) 0.003(2) -0.005(2)
Fe1 0.0197(4) 0.0165(3) 0.0127(3) 0.0014(3) -0.0017(3) -0.0007(3)
O1 0.028(2) 0.0221(17) 0.0143(17) -0.0012(13) -0.0060(14) 0.0039(15)
O2 0.021(2) 0.0185(17) 0.0141(17) -0.0017(13) -0.0044(14) -0.0008(14)
O3 0.022(2) 0.0180(17) 0.0161(17) -0.0010(13) 0.0025(14) -0.0014(14)
O4 0.029(2) 0.0177(17) 0.0174(17) 0.0035(13) 0.0043(14) 0.0023(14)
O5 0.021(2) 0.0282(18) 0.0168(17) 0.0064(14) -0.0072(14) -0.0083(15)
O6 0.0184(19) 0.0215(17) 0.0180(17) 0.0060(13) -0.0046(14) -0.0031(14)
O7 0.033(2) 0.035(2) 0.026(2) -0.0040(16) -0.0022(17) 0.0166(17)
O8 0.022(2) 0.0292(19) 0.0185(18) 0.0008(14) -0.0081(15) 0.0020(15)
O9 0.034(2) 0.0170(18) 0.0250(19) 0.0067(14) 0.0051(16) 0.0050(15)
O10 0.032(2) 0.0193(18) 0.0206(18) -0.0001(14) 0.0059(15) 0.0065(15)
O11 0.034(2) 0.039(2) 0.029(2) 0.0022(17) -0.0115(18) -0.0109(17)
O12 0.033(2) 0.0261(19) 0.029(2) 0.0108(15) -0.0028(16) -0.0152(16)
C01 0.020(3) 0.021(3) 0.011(2) 0.0007(19) -0.001(2) -0.001(2)
C02 0.017(3) 0.018(2) 0.018(3) 0.004(2) 0.000(2) -0.006(2)
C03 0.018(3) 0.028(3) 0.015(2) 0.002(2) -0.001(2) -0.002(2)
C04 0.015(3) 0.024(3) 0.021(3) 0.002(2) -0.002(2) 0.005(2)
C05 0.018(3) 0.020(2) 0.014(2) -0.0036(19) -0.001(2) -0.003(2)
C06 0.024(3) 0.020(3) 0.018(3) -0.004(2) 0.000(2) -0.001(2)
Fe2 0.0166(4) 0.0169(3) 0.0126(3) 0.0007(3) -0.0016(3) 0.0003(3)
O13 0.0172(19) 0.0283(18) 0.0149(17) 0.0094(14) 0.0033(13) 0.0004(14)
O14 0.020(2) 0.0200(17) 0.0165(17) 0.0033(13) 0.0005(14) 0.0025(14)
O15 0.027(2) 0.0131(16) 0.0118(16) -0.0008(13) -0.0056(14) 0.0000(13)
O16 0.025(2) 0.0204(18) 0.0150(17) 0.0024(13) -0.0052(14) 0.0010(14)
O17 0.022(2) 0.0226(17) 0.0115(16) -0.0011(13) 0.0010(14) -0.0070(14)
O18 0.0138(18) 0.0230(17) 0.0145(16) -0.0016(13) 0.0025(13) -0.0015(14)
O19 0.024(2) 0.0252(18) 0.0233(19) 0.0043(15) 0.0066(15) 0.0050(15)
O20 0.033(2) 0.0283(19) 0.0236(19) 0.0123(15) 0.0046(16) 0.0141(16)
O21 0.038(2) 0.0201(18) 0.0180(18) 0.0029(14) -0.0089(15) -0.0023(15)
O22 0.035(2) 0.0168(17) 0.0219(19) 0.0016(14) -0.0086(16) -0.0029(15)
O23 0.028(2) 0.035(2) 0.028(2) -0.0129(16) 0.0028(16) -0.0113(16)
O24 0.0165(19) 0.0256(18) 0.0210(18) 0.0019(14) -0.0010(14) -0.0029(14)
C1 0.018(3) 0.018(3) 0.020(3) 0.004(2) -0.005(2) -0.002(2)
C2 0.024(3) 0.014(2) 0.014(2) 0.0008(19) -0.004(2) 0.002(2)
C3 0.017(3) 0.022(3) 0.015(2) 0.001(2) -0.0019(19) 0.000(2)
C4 0.016(3) 0.022(3) 0.021(3) -0.001(2) 0.001(2) -0.002(2)
C5 0.025(3) 0.015(2) 0.013(2) 0.0009(19) -0.003(2) 0.004(2)
C6 0.015(3) 0.015(2) 0.018(2) 0.0039(19) -0.003(2) 0.002(2)
Br1 0.0274(4) 0.0652(4) 0.0370(3) 0.0104(3) 0.0033(3) -0.0015(3)
Br2 0.0767(5) 0.0332(3) 0.0449(4) -0.0057(3) -0.0046(3) 0.0234(3)
C1S 0.018(3) 0.035(3) 0.016(3) 0.004(2) 0.000(2) 0.004(2)
C2S 0.035(4) 0.020(3) 0.029(3) -0.001(2) -0.004(2) -0.001(2)
C3S 0.042(4) 0.036(3) 0.031(3) 0.003(2) -0.003(3) -0.017(3)
C4S 0.020(3) 0.051(4) 0.024(3) 0.004(3) 0.000(2) 0.003(3)
C5S 0.025(3) 0.037(3) 0.028(3) -0.009(2) -0.011(2) 0.009(2)
C6S 0.034(3) 0.021(3) 0.023(3) -0.001(2) -0.005(2) -0.007(2)
Br3 0.0519(4) 0.0276(3) 0.0378(3) 0.0049(2) -0.0158(3) -0.0074(3)
Br4 0.0296(4) 0.0508(4) 0.0449(4) 0.0087(3) -0.0067(3) 0.0002(3)
C21S 0.028(3) 0.029(3) 0.021(3) 0.002(2) 0.004(2) 0.002(2)
C22S 0.023(3) 0.032(3) 0.024(3) 0.006(2) 0.003(2) 0.004(2)
C23S 0.046(4) 0.028(3) 0.028(3) -0.001(2) 0.001(3) 0.008(3)
C24S 0.056(5) 0.041(4) 0.023(3) -0.012(3) 0.002(3) -0.017(3)
C25S 0.037(4) 0.041(3) 0.022(3) -0.003(2) -0.001(2) 0.000(3)
C26S 0.030(3) 0.031(3) 0.024(3) -0.002(2) -0.007(2) 0.005(2)
O1W 0.036(3) 0.046(3) 0.048(3) -0.002(2) -0.002(2) 0.0023(19)
O2W 0.034(3) 0.039(2) 0.054(3) -0.005(2) -0.004(2) 0.0003(18)

loop_
_atom_type_symbol
_atom_type_description
_atom_type_scat_dispersion_real
_atom_type_scat_dispersion_imag
_atom_type_scat_source
C C 0.0033 0.0016 'International Tables Vol C Tables 4.2.6.8 and 6.1.1.4'
H H 0.0000 0.0000 'International Tables Vol C Tables 4.2.6.8 and 6.1.1.4'
O O 0.0106 0.0060 'International Tables Vol C Tables 4.2.6.8 and 6.1.1.4'
S S 0.1246 0.1234 'International Tables Vol C Tables 4.2.6.8 and 6.1.1.4'
Br Br -0.2901 2.4595 'International Tables Vol C Tables 4.2.6.8 and 6.1.1.4'
Fe Fe 0.3463 0.8444 'International Tables Vol C Tables 4.2.6.8 and 6.1.1.4'

loop_
_geom_angle_atom_site_label_1
_geom_angle_atom_site_label_2
_geom_angle_atom_site_label_3
_geom_angle
_geom_angle_site_symmetry_1
_geom_angle_site_symmetry_3
_geom_angle_publ_flag
C11 S11 C13 95.5(2) . . ?
C11 S12 C14 95.0(2) . . ?
C12 S13 C15 95.6(2) . . ?
C12 S14 C16 95.7(2) . . ?
C13 S15 C17 102.1(2) . . ?
C14 S16 C18 99.8(2) . . ?
C15 S17 C19 103.3(2) . . ?
C16 S18 C20 98.4(2) . . ?
C12 C11 S12 124.2(4) . . ?
C12 C11 S11 119.6(4) . . ?
S12 C11 S11 116.3(3) . . ?
C11 C12 S14 122.5(4) . . ?
C11 C12 S13 121.4(4) . . ?
S14 C12 S13 116.1(2) . . ?
C14 C13 S11 116.6(3) . . ?
C14 C13 S15 128.0(3) . . ?
S11 C13 S15 115.3(3) . . ?
C13 C14 S16 129.2(4) . . ?
C13 C14 S12 116.5(3) . . ?
S16 C14 S12 114.3(3) . . ?
C16 C15 S17 130.3(4) . . ?
C16 C15 S13 116.3(3) . . ?
S17 C15 S13 113.4(3) . . ?
C15 C16 S18 125.3(3) . . ?
C15 C16 S14 116.4(3) . . ?
S18 C16 S14 118.3(3) . . ?
C18 C17 S15 114.4(3) . . ?
C18 C17 H17A 108.7 . . ?
S15 C17 H17A 108.7 . . ?
C18 C17 H17B 108.7 . . ?
S15 C17 H17B 108.7 . . ?
H17A C17 H17B 107.6 . . ?
C17 C18 S16 113.9(3) . . ?
C17 C18 H18A 108.8 . . ?
S16 C18 H18A 108.8 . . ?
C17 C18 H18B 108.8 . . ?
S16 C18 H18B 108.8 . . ?
H18A C18 H18B 107.7 . . ?
C20 C19 S17 113.7(3) . . ?
C20 C19 H19A 108.8 . . ?
S17 C19 H19A 108.8 . . ?
C20 C19 H19B 108.8 . . ?
S17 C19 H19B 108.8 . . ?
H19A C19 H19B 107.7 . . ?
C19 C20 S18 112.5(4) . . ?
C19 C20 H20A 109.1 . . ?
S18 C20 H20A 109.1 . . ?
C19 C20 H20B 109.1 . . ?
S18 C20 H20B 109.1 . . ?
H20A C20 H20B 107.8 . . ?
C21 S21 C23 94.5(2) . . ?
C24 S22 C21 94.4(2) . . ?
C25 S23 C22 93.7(2) . . ?
C22 S24 C26 93.9(2) . . ?
C23 S25 C27 100.5(2) . . ?
C24 S26 C28 100.0(2) . . ?
C25 S27 C29 96.7(2) . . ?
C26 S28 C30 105.0(2) . . ?
C22 C21 S21 123.5(4) . . ?
C22 C21 S22 121.2(4) . . ?
S21 C21 S22 115.1(2) . . ?
C21 C22 S24 121.5(4) . . ?
C21 C22 S23 123.2(4) . . ?
S24 C22 S23 115.3(2) . . ?
C24 C23 S25 128.9(3) . . ?
C24 C23 S21 117.1(3) . . ?
S25 C23 S21 114.0(3) . . ?
C23 C24 S22 117.3(3) . . ?
C23 C24 S26 128.6(3) . . ?
S22 C24 S26 114.1(3) . . ?
C26 C25 S27 123.7(3) . . ?
C26 C25 S23 118.0(3) . . ?
S27 C25 S23 117.8(3) . . ?
C25 C26 S28 127.2(3) . . ?
C25 C26 S24 117.2(3) . . ?
S28 C26 S24 115.6(3) . . ?
C28 C27 S25 113.7(3) . . ?
C28 C27 H27A 108.8 . . ?
S25 C27 H27A 108.8 . . ?
C28 C27 H27B 108.8 . . ?
S25 C27 H27B 108.8 . . ?
H27A C27 H27B 107.7 . . ?
C27 C28 S26 113.6(3) . . ?
C27 C28 H28A 108.8 . . ?
S26 C28 H28A 108.8 . . ?
C27 C28 H28B 108.8 . . ?
S26 C28 H28B 108.8 . . ?
H28A C28 H28B 107.7 . . ?
C30 C29 S27 114.0(3) . . ?
C30 C29 H29A 108.8 . . ?
S27 C29 H29A 108.8 . . ?
C30 C29 H29B 108.8 . . ?
S27 C29 H29B 108.8 . . ?
H29A C29 H29B 107.7 . . ?
C29 C30 S28 115.3(3) . . ?
C29 C30 H30A 108.5 . . ?
S28 C30 H30A 108.5 . . ?
C29 C30 H30B 108.5 . . ?
S28 C30 H30B 108.5 . . ?
H30A C30 H30B 107.5 . . ?
C31 S31 C33 95.0(2) . . ?
C31 S32 C34 95.1(2) . . ?
C32 S33 C35 95.5(2) . . ?
C32 S34 C36 95.8(2) . . ?
C33 S35 C37 98.1(2) . . ?
C34 S36 C38 103.5(2) . . ?
C35 S37 C39 99.5(2) . . ?
C36 S38 C40 101.6(2) . . ?
C32 C31 S31 122.6(3) . . ?
C32 C31 S32 121.1(3) . . ?
S31 C31 S32 116.3(2) . . ?
C31 C32 S34 120.4(3) . . ?
C31 C32 S33 124.1(4) . . ?
S34 C32 S33 115.5(2) . . ?
C34 C33 S31 117.0(3) . . ?
C34 C33 S35 125.5(3) . . ?
S31 C33 S35 117.5(3) . . ?
C33 C34 S32 116.7(3) . . ?
C33 C34 S36 130.3(3) . . ?
S32 C34 S36 113.0(3) . . ?
C36 C35 S33 116.8(3) . . ?
C36 C35 S37 128.9(3) . . ?
S33 C35 S37 114.2(3) . . ?
C35 C36 S38 129.0(3) . . ?
C35 C36 S34 116.2(3) . . ?
S38 C36 S34 114.7(3) . . ?
C38 C37 S35 113.0(4) . . ?
C38 C37 H37A 109.0 . . ?
S35 C37 H37A 109.0 . . ?
C38 C37 H37B 109.0 . . ?
S35 C37 H37B 109.0 . . ?
H37A C37 H37B 107.8 . . ?
C37 C38 S36 114.6(3) . . ?
C37 C38 H38A 108.6 . . ?
S36 C38 H38A 108.6 . . ?
C37 C38 H38B 108.6 . . ?
S36 C38 H38B 108.6 . . ?
H38A C38 H38B 107.6 . . ?
C40 C39 S37 114.1(3) . . ?
C40 C39 H39A 108.7 . . ?
S37 C39 H39A 108.7 . . ?
C40 C39 H39B 108.7 . . ?
S37 C39 H39B 108.7 . . ?
H39A C39 H39B 107.6 . . ?
C39 C40 S38 114.0(3) . . ?
C39 C40 H40A 108.7 . . ?
S38 C40 H40A 108.7 . . ?
C39 C40 H40B 108.7 . . ?
S38 C40 H40B 108.7 . . ?
H40A C40 H40B 107.6 . . ?
C41 S41 C43 94.6(2) . . ?
C41 S42 C44 94.2(2) . . ?
C42 S43 C45 94.3(2) . . ?
C42 S44 C46 94.2(2) . . ?
C43 S45 C47 100.6(2) . . ?
C44 S46 C48 100.5(2) . . ?
C45 S47 C49 96.8(2) . . ?
C46 S48 C50 105.2(2) . . ?
C42 C41 S41 124.2(4) . . ?
C42 C41 S42 120.7(4) . . ?
S41 C41 S42 115.0(2) . . ?
C41 C42 S43 123.3(4) . . ?
C41 C42 S44 121.5(4) . . ?
S43 C42 S44 115.1(2) . . ?
C44 C43 S45 129.3(3) . . ?
C44 C43 S41 116.9(3) . . ?
S45 C43 S41 113.8(3) . . ?
C43 C44 S46 128.5(4) . . ?
C43 C44 S42 117.8(3) . . ?
S46 C44 S42 113.7(3) . . ?
C46 C45 S47 123.7(3) . . ?
C46 C45 S43 116.9(3) . . ?
S47 C45 S43 118.8(3) . . ?
C45 C46 S48 126.6(3) . . ?
C45 C46 S44 117.5(3) . . ?
S48 C46 S44 115.8(3) . . ?
C48 C47 S45 114.0(3) . . ?
C48 C47 H47A 108.7 . . ?
S45 C47 H47A 108.7 . . ?
C48 C47 H47B 108.7 . . ?
S45 C47 H47B 108.7 . . ?
H47A C47 H47B 107.6 . . ?
C47 C48 S46 113.1(3) . . ?
C47 C48 H48A 109.0 . . ?
S46 C48 H48A 109.0 . . ?
C47 C48 H48B 109.0 . . ?
S46 C48 H48B 109.0 . . ?
H48A C48 H48B 107.8 . . ?
C50 C49 S47 114.3(4) . . ?
C50 C49 H49A 108.7 . . ?
S47 C49 H49A 108.7 . . ?
C50 C49 H49B 108.7 . . ?
S47 C49 H49B 108.7 . . ?
H49A C49 H49B 107.6 . . ?
C49 C50 S48 115.5(3) . . ?
C49 C50 H50A 108.4 . . ?
S48 C50 H50A 108.4 . . ?
C49 C50 H50B 108.4 . . ?
S48 C50 H50B 108.4 . . ?
H50A C50 H50B 107.5 . . ?
C51 S51 C53 95.2(2) . . ?
C51 S52 C54 95.1(2) . . ?
C52 S53 C55 95.6(2) . . ?
C52 S54 C56 95.1(2) . . ?
C53 S55 C57 98.7(2) . . ?
C54 S56 C58 102.8(2) . . ?
C55 S57 C59 101.8(2) . . ?
C56 S58 C60 100.3(2) . . ?
C52 C51 S51 121.7(3) . . ?
C52 C51 S52 122.7(4) . . ?
S51 C51 S52 115.6(2) . . ?
C51 C52 S53 123.2(4) . . ?
C51 C52 S54 121.9(3) . . ?
S53 C52 S54 114.9(2) . . ?
C54 C53 S55 126.3(3) . . ?
C54 C53 S51 117.1(3) . . ?
S55 C53 S51 116.4(3) . . ?
C53 C54 S56 129.9(4) . . ?
C53 C54 S52 117.0(3) . . ?
S56 C54 S52 113.1(3) . . ?
C56 C55 S53 117.5(3) . . ?
C56 C55 S57 128.8(4) . . ?
S53 C55 S57 113.7(3) . . ?
C55 C56 S58 128.1(3) . . ?
C55 C56 S54 116.8(3) . . ?
S58 C56 S54 115.0(3) . . ?
C58 C57 S55 112.4(3) . . ?
C58 C57 H57A 109.1 . . ?
S55 C57 H57A 109.1 . . ?
C58 C57 H57B 109.1 . . ?
S55 C57 H57B 109.1 . . ?
H57A C57 H57B 107.9 . . ?
C57 C58 S56 114.0(3) . . ?
C57 C58 H58A 108.8 . . ?
S56 C58 H58A 108.8 . . ?
C57 C58 H58B 108.8 . . ?
S56 C58 H58B 108.8 . . ?
H58A C58 H58B 107.6 . . ?
C60 C59 S57 113.7(3) . . ?
C60 C59 H59A 108.8 . . ?
S57 C59 H59A 108.8 . . ?
C60 C59 H59B 108.8 . . ?
S57 C59 H59B 108.8 . . ?
H59A C59 H59B 107.7 . . ?
C59 C60 S58 113.8(3) . . ?
C59 C60 H60A 108.8 . . ?
S58 C60 H60A 108.8 . . ?
C59 C60 H60B 108.8 . . ?
S58 C60 H60B 108.8 . . ?
H60A C60 H60B 107.7 . . ?
C61 S61 C63 94.9(2) . . ?
C61 S62 C64 95.0(2) . . ?
C65 S63 C62 94.5(2) . . ?
C62 S64 C66 94.7(2) . . ?
C63 S65 C67 100.5(2) . . ?
C64 S66 C68 101.0(2) . . ?
C65 S67 C69 99.8(2) . . ?
C66 S68 C70 100.9(2) . . ?
C62 C61 S61 122.4(4) . . ?
C62 C61 S62 121.7(4) . . ?
S61 C61 S62 115.9(2) . . ?
C61 C62 S64 122.5(4) . . ?
C61 C62 S63 121.4(4) . . ?
S64 C62 S63 116.1(3) . . ?
C64 C63 S65 127.6(3) . . ?
C64 C63 S61 117.3(3) . . ?
S65 C63 S61 115.1(3) . . ?
C63 C64 S66 129.5(4) . . ?
C63 C64 S62 116.8(3) . . ?
S66 C64 S62 113.8(3) . . ?
C66 C65 S63 117.1(3) . . ?
C66 C65 S67 128.6(4) . . ?
S63 C65 S67 114.3(3) . . ?
C65 C66 S68 128.9(4) . . ?
C65 C66 S64 117.3(3) . . ?
S68 C66 S64 113.8(3) . . ?
C68 C67 S65 113.7(3) . . ?
C68 C67 H67A 108.8 . . ?
S65 C67 H67A 108.8 . . ?
C68 C67 H67B 108.8 . . ?
S65 C67 H67B 108.8 . . ?
H67A C67 H67B 107.7 . . ?
C67 C68 S66 112.6(3) . . ?
C67 C68 H68A 109.1 . . ?
S66 C68 H68A 109.1 . . ?
C67 C68 H68B 109.1 . . ?
S66 C68 H68B 109.1 . . ?
H68A C68 H68B 107.8 . . ?
C70 C69 S67 114.2(4) . . ?
C70 C69 H69A 108.7 . . ?
S67 C69 H69A 108.7 . . ?
C70 C69 H69B 108.7 . . ?
S67 C69 H69B 108.7 . . ?
H69A C69 H69B 107.6 . . ?
C69 C70 S68 113.3(3) . . ?
C69 C70 H70A 108.9 . . ?
S68 C70 H70A 108.9 . . ?
C69 C70 H70B 108.9 . . ?
S68 C70 H70B 108.9 . . ?
H70A C70 H70B 107.7 . . ?
C71 S71 C73 94.4(2) . . ?
C71 S72 C74 95.1(2) . . ?
C72 S73 C75 95.4(2) . . ?
C72 S74 C76 95.1(2) . . ?
C73 S75 C77 102.4(2) . . ?
C74 S76 C78 99.6(2) . . ?
C75 S77 C79 101.3(2) . . ?
C76 S78 C80 100.8(2) . . ?
C72 C71 S72 122.7(4) . . ?
C72 C71 S71 121.3(4) . . ?
S72 C71 S71 116.0(3) . . ?
C71 C72 S74 122.2(4) . . ?
C71 C72 S73 122.7(4) . . ?
S74 C72 S73 115.1(3) . . ?
C74 C73 S75 128.3(4) . . ?
C74 C73 S71 117.8(4) . . ?
S75 C73 S71 113.8(3) . . ?
C73 C74 S72 116.8(3) . . ?
C73 C74 S76 128.3(4) . . ?
S72 C74 S76 114.9(3) . . ?
C76 C75 S77 129.6(4) . . ?
C76 C75 S73 116.5(3) . . ?
S77 C75 S73 113.9(3) . . ?
C75 C76 S78 127.6(4) . . ?
C75 C76 S74 117.5(3) . . ?
S78 C76 S74 114.9(3) . . ?
C78 C77 S75 115.2(3) . . ?
C78 C77 H77A 108.5 . . ?
S75 C77 H77A 108.5 . . ?
C78 C77 H77B 108.5 . . ?
S75 C77 H77B 108.5 . . ?
H77A C77 H77B 107.5 . . ?
C77 C78 S76 113.2(4) . . ?
C77 C78 H78A 108.9 . . ?
S76 C78 H78A 108.9 . . ?
C77 C78 H78B 108.9 . . ?
S76 C78 H78B 108.9 . . ?
H78A C78 H78B 107.8 . . ?
C80 C79 S77 114.1(4) . . ?
C80 C79 H79A 108.7 . . ?
S77 C79 H79A 108.7 . . ?
C80 C79 H79B 108.7 . . ?
S77 C79 H79B 108.7 . . ?
H79A C79 H79B 107.6 . . ?
C79 C80 S78 115.0(3) . . ?
C79 C80 H80A 108.5 . . ?
S78 C80 H80A 108.5 . . ?
C79 C80 H80B 108.5 . . ?
S78 C80 H80B 108.5 . . ?
H80A C80 H80B 107.5 . . ?
C81 S81 C83 95.1(2) . . ?
C81 S82 C84 94.9(2) . . ?
C82 S83 C85 95.2(2) . . ?
C82 S84 C86 95.1(2) . . ?
C87B S85 C83 103.7(6) . . ?
C83 S85 C87A 98.0(3) . . ?
C84 S86 C88A 106.7(5) . . ?
C84 S86 C88B 99.9(10) . . ?
C85 S87 C89 104.6(2) . . ?
C86 S88 C90 98.6(2) . . ?
C82 C81 S82 121.0(4) . . ?
C82 C81 S81 123.3(4) . . ?
S82 C81 S81 115.7(3) . . ?
C81 C82 S83 123.0(4) . . ?
C81 C82 S84 121.8(4) . . ?
S83 C82 S84 115.2(3) . . ?
C84 C83 S81 116.7(4) . . ?
C84 C83 S85 125.5(4) . . ?
S81 C83 S85 117.7(3) . . ?
C83 C84 S86 129.5(4) . . ?
C83 C84 S82 117.5(4) . . ?
S86 C84 S82 113.0(3) . . ?
C86 C85 S87 128.5(4) . . ?
C86 C85 S83 117.3(4) . . ?
S87 C85 S83 114.2(3) . . ?
C85 C86 S88 125.8(4) . . ?
C85 C86 S84 117.1(4) . . ?
S88 C86 S84 116.9(3) . . ?
C88A C87A S85 115.2(8) . . ?
C88A C87A H87A 108.5 . . ?
S85 C87A H87A 108.5 . . ?
C88A C87A H87B 108.5 . . ?
S85 C87A H87B 108.5 . . ?
H87A C87A H87B 107.5 . . ?
C87A C88A S86 112.6(9) . . ?
C87A C88A H88A 109.1 . . ?
S86 C88A H88A 109.1 . . ?
C87A C88A H88B 109.1 . . ?
S86 C88A H88B 109.1 . . ?
H88A C88A H88B 107.8 . . ?
C88B C87B S85 115.3(14) . . ?
C88B C87B H87C 108.5 . . ?
S85 C87B H87C 108.5 . . ?
C88B C87B H87D 108.5 . . ?
S85 C87B H87D 108.5 . . ?
H87C C87B H87D 107.5 . . ?
C87B C88B S86 109.0(19) . . ?
C87B C88B H88C 109.9 . . ?
S86 C88B H88C 109.9 . . ?
C87B C88B H88D 109.9 . . ?
S86 C88B H88D 109.9 . . ?
H88C C88B H88D 108.3 . . ?
C90 C89 S87 115.2(3) . . ?
C90 C89 H89A 108.5 . . ?
S87 C89 H89A 108.5 . . ?
C90 C89 H89B 108.5 . . ?
S87 C89 H89B 108.5 . . ?
H89A C89 H89B 107.5 . . ?
C89 C90 S88 112.3(3) . . ?
C89 C90 H90A 109.2 . . ?
S88 C90 H90A 109.2 . . ?
C89 C90 H90B 109.2 . . ?
S88 C90 H90B 109.2 . . ?
H90A C90 H90B 107.9 . . ?
O5 Fe1 O3 90.39(12) . . ?
O5 Fe1 O1 91.30(13) . . ?
O3 Fe1 O1 89.89(12) . . ?
O5 Fe1 O4 99.96(14) . . ?
O3 Fe1 O4 80.78(12) . . ?
O1 Fe1 O4 165.37(13) . . ?
O5 Fe1 O6 80.27(12) . . ?
O3 Fe1 O6 168.58(13) . . ?
O1 Fe1 O6 96.82(13) . . ?
O4 Fe1 O6 94.29(13) . . ?
O5 Fe1 O2 164.45(12) . . ?
O3 Fe1 O2 102.82(13) . . ?
O1 Fe1 O2 80.70(13) . . ?
O4 Fe1 O2 90.34(13) . . ?
O6 Fe1 O2 87.42(12) . . ?
C01 O1 Fe1 114.9(3) . . ?
C02 O2 Fe1 113.6(3) . . ?
C03 O3 Fe1 115.4(3) . . ?
C04 O4 Fe1 114.7(3) . . ?
C05 O5 Fe1 117.2(3) . . ?
C06 O6 Fe1 115.7(3) . . ?
O7 C01 O1 125.4(4) . . ?
O7 C01 C02 119.8(4) . . ?
O1 C01 C02 114.7(4) . . ?
O8 C02 O2 125.2(4) . . ?
O8 C02 C01 120.8(4) . . ?
O2 C02 C01 114.0(4) . . ?
O9 C03 O3 125.0(4) . . ?
O9 C03 C04 121.6(4) . . ?
O3 C03 C04 113.3(4) . . ?
O10 C04 O4 125.6(4) . . ?
O10 C04 C03 119.7(4) . . ?
O4 C04 C03 114.7(4) . . ?
O11 C05 O5 127.6(4) . . ?
O11 C05 C06 119.2(4) . . ?
O5 C05 C06 113.1(4) . . ?
O12 C06 O6 127.3(4) . . ?
O12 C06 C05 119.2(4) . . ?
O6 C06 C05 113.5(4) . . ?
O15 Fe2 O14 168.56(13) . . ?
O15 Fe2 O13 89.97(12) . . ?
O14 Fe2 O13 81.21(12) . . ?
O15 Fe2 O16 80.57(12) . . ?
O14 Fe2 O16 93.93(12) . . ?
O13 Fe2 O16 101.20(13) . . ?
O15 Fe2 O17 90.53(12) . . ?
O14 Fe2 O17 96.46(12) . . ?
O13 Fe2 O17 88.41(13) . . ?
O16 Fe2 O17 166.82(13) . . ?
O15 Fe2 O18 102.02(13) . . ?
O14 Fe2 O18 88.06(12) . . ?
O13 Fe2 O18 163.86(12) . . ?
O16 Fe2 O18 91.49(13) . . ?
O17 Fe2 O18 80.80(12) . . ?
C1 O13 Fe2 115.7(3) . . ?
C2 O14 Fe2 114.7(3) . . ?
C3 O15 Fe2 116.1(3) . . ?
C4 O16 Fe2 115.8(3) . . ?
C5 O17 Fe2 115.1(3) . . ?
C6 O18 Fe2 114.2(3) . . ?
O19 C1 O13 126.1(4) . . ?
O19 C1 C2 121.6(4) . . ?
O13 C1 C2 112.3(4) . . ?
O20 C2 O14 125.5(4) . . ?
O20 C2 C1 119.1(4) . . ?
O14 C2 C1 115.4(4) . . ?
O21 C3 O15 126.2(4) . . ?
O21 C3 C4 120.1(4) . . ?
O15 C3 C4 113.7(4) . . ?
O22 C4 O16 126.0(4) . . ?
O22 C4 C3 120.9(4) . . ?
O16 C4 C3 113.0(4) . . ?
O23 C5 O17 127.0(4) . . ?
O23 C5 C6 118.6(4) . . ?
O17 C5 C6 114.3(4) . . ?
O24 C6 O18 126.8(4) . . ?
O24 C6 C5 119.3(4) . . ?
O18 C6 C5 113.8(4) . . ?
C6S C1S C2S 120.8(5) . . ?
C6S C1S Br1 118.0(4) . . ?
C2S C1S Br1 121.2(4) . . ?
C1S C2S C3S 118.9(5) . . ?
C1S C2S Br2 123.2(4) . . ?
C3S C2S Br2 117.9(4) . . ?
C4S C3S C2S 119.8(5) . . ?
C4S C3S H3S 120.1 . . ?
C2S C3S H3S 120.1 . . ?
C5S C4S C3S 120.4(5) . . ?
C5S C4S H4S 119.8 . . ?
C3S C4S H4S 119.8 . . ?
C4S C5S C6S 121.1(5) . . ?
C4S C5S H5S 119.5 . . ?
C6S C5S H5S 119.5 . . ?
C1S C6S C5S 119.1(5) . . ?
C1S C6S H6S 120.5 . . ?
C5S C6S H6S 120.5 . . ?
C26S C21S C22S 117.6(5) . . ?
C26S C21S Br3 120.1(4) . . ?
C22S C21S Br3 122.3(4) . . ?
C21S C22S C23S 120.8(5) . . ?
C21S C22S Br4 121.4(4) . . ?
C23S C22S Br4 117.7(4) . . ?
C24S C23S C22S 118.8(5) . . ?
C24S C23S H23S 120.6 . . ?
C22S C23S H23S 120.6 . . ?
C25S C24S C23S 121.7(5) . . ?
C25S C24S H24S 119.1 . . ?
C23S C24S H24S 119.1 . . ?
C24S C25S C26S 119.5(5) . . ?
C24S C25S H25S 120.3 . . ?
C26S C25S H25S 120.3 . . ?
C25S C26S C21S 121.4(5) . . ?
C25S C26S H26S 119.3 . . ?
C21S C26S H26S 119.3 . . ?
H1A O1W H1B 99(4) . . ?
H1A O1W H1C 99(4) . . ?
H1B O1W H1C 108(4) . . ?
H2A O2W H2B 113(4) . . ?
H2A O2W H2C 113(4) . . ?
H2B O2W H2C 101(4) . . ?

loop_
_geom_bond_atom_site_label_1
_geom_bond_atom_site_label_2
_geom_bond_distance
_geom_bond_site_symmetry_2
_geom_bond_publ_flag
S11 C11 1.717(5) . ?
S11 C13 1.729(4) . ?
S12 C11 1.705(5) . ?
S12 C14 1.750(5) . ?
S13 C12 1.717(5) . ?
S13 C15 1.750(4) . ?
S14 C12 1.716(5) . ?
S14 C16 1.748(4) . ?
S15 C13 1.738(5) . ?
S15 C17 1.792(5) . ?
S16 C14 1.745(4) . ?
S16 C18 1.810(5) . ?
S17 C15 1.724(5) . ?
S17 C19 1.807(5) . ?
S18 C16 1.742(4) . ?
S18 C20 1.814(5) . ?
C11 C12 1.402(6) . ?
C13 C14 1.351(6) . ?
C15 C16 1.361(6) . ?
C17 C18 1.513(6) . ?
C17 H17A 0.9700 . ?
C17 H17B 0.9700 . ?
C18 H18A 0.9700 . ?
C18 H18B 0.9700 . ?
C19 C20 1.502(7) . ?
C19 H19A 0.9700 . ?
C19 H19B 0.9700 . ?
C20 H20A 0.9700 . ?
C20 H20B 0.9700 . ?
S21 C21 1.744(5) . ?
S21 C23 1.760(5) . ?
S22 C24 1.750(4) . ?
S22 C21 1.764(5) . ?
S23 C25 1.758(5) . ?
S23 C22 1.766(5) . ?
S24 C22 1.757(5) . ?
S24 C26 1.770(4) . ?
S25 C23 1.748(5) . ?
S25 C27 1.813(4) . ?
S26 C24 1.756(4) . ?
S26 C28 1.792(5) . ?
S27 C25 1.746(5) . ?
S27 C29 1.812(5) . ?
S28 C26 1.733(4) . ?
S28 C30 1.840(5) . ?
C21 C22 1.348(6) . ?
C23 C24 1.357(6) . ?
C25 C26 1.342(6) . ?
C27 C28 1.518(7) . ?
C27 H27A 0.9700 . ?
C27 H27B 0.9700 . ?
C28 H28A 0.9700 . ?
C28 H28B 0.9700 . ?
C29 C30 1.512(7) . ?
C29 H29A 0.9700 . ?
C29 H29B 0.9700 . ?
C30 H30A 0.9700 . ?
C30 H30B 0.9700 . ?
S31 C31 1.712(5) . ?
S31 C33 1.751(4) . ?
S32 C31 1.735(5) . ?
S32 C34 1.739(4) . ?
S33 C32 1.725(5) . ?
S33 C35 1.743(4) . ?
S34 C32 1.724(5) . ?
S34 C36 1.745(4) . ?
S35 C33 1.751(4) . ?
S35 C37 1.818(5) . ?
S36 C34 1.744(4) . ?
S36 C38 1.794(5) . ?
S37 C35 1.752(4) . ?
S37 C39 1.806(5) . ?
S38 C36 1.732(4) . ?
S38 C40 1.813(5) . ?
C31 C32 1.384(6) . ?
C33 C34 1.351(6) . ?
C35 C36 1.358(6) . ?
C37 C38 1.519(7) . ?
C37 H37A 0.9700 . ?
C37 H37B 0.9700 . ?
C38 H38A 0.9700 . ?
C38 H38B 0.9700 . ?
C39 C40 1.522(6) . ?
C39 H39A 0.9700 . ?
C39 H39B 0.9700 . ?
C40 H40A 0.9700 . ?
C40 H40B 0.9700 . ?
S41 C41 1.737(5) . ?
S41 C43 1.763(4) . ?
S42 C41 1.752(5) . ?
S42 C44 1.757(4) . ?
S43 C42 1.746(5) . ?
S43 C45 1.763(5) . ?
S44 C42 1.754(5) . ?
S44 C46 1.756(4) . ?
S45 C43 1.754(5) . ?
S45 C47 1.794(4) . ?
S46 C44 1.752(4) . ?
S46 C48 1.793(5) . ?
S47 C45 1.731(4) . ?
S47 C49 1.827(5) . ?
S48 C46 1.744(5) . ?
S48 C50 1.821(5) . ?
C41 C42 1.352(6) . ?
C43 C44 1.327(6) . ?
C45 C46 1.345(6) . ?
C47 C48 1.525(7) . ?
C47 H47A 0.9700 . ?
C47 H47B 0.9700 . ?
C48 H48A 0.9700 . ?
C48 H48B 0.9700 . ?
C49 C50 1.480(7) . ?
C49 H49A 0.9700 . ?
C49 H49B 0.9700 . ?
C50 H50A 0.9700 . ?
C50 H50B 0.9700 . ?
S51 C51 1.735(5) . ?
S51 C53 1.757(4) . ?
S52 C51 1.737(4) . ?
S52 C54 1.757(5) . ?
S53 C52 1.729(5) . ?
S53 C55 1.739(4) . ?
S54 C52 1.749(5) . ?
S54 C56 1.751(4) . ?
S55 C53 1.745(5) . ?
S55 C57 1.804(5) . ?
S56 C54 1.734(4) . ?
S56 C58 1.826(5) . ?
S57 C55 1.749(4) . ?
S57 C59 1.803(5) . ?
S58 C56 1.747(5) . ?
S58 C60 1.806(4) . ?
C51 C52 1.362(6) . ?
C53 C54 1.338(6) . ?
C55 C56 1.339(6) . ?
C57 C58 1.501(6) . ?
C57 H57A 0.9700 . ?
C57 H57B 0.9700 . ?
C58 H58A 0.9700 . ?
C58 H58B 0.9700 . ?
C59 C60 1.495(6) . ?
C59 H59A 0.9700 . ?
C59 H59B 0.9700 . ?
C60 H60A 0.9700 . ?
C60 H60B 0.9700 . ?
S61 C61 1.733(5) . ?
S61 C63 1.748(4) . ?
S62 C61 1.742(5) . ?
S62 C64 1.747(4) . ?
S63 C65 1.738(4) . ?
S63 C62 1.754(5) . ?
S64 C62 1.717(5) . ?
S64 C66 1.747(5) . ?
S65 C63 1.738(5) . ?
S65 C67 1.804(4) . ?
S66 C64 1.746(4) . ?
S66 C68 1.810(5) . ?
S67 C65 1.751(4) . ?
S67 C69 1.808(5) . ?
S68 C66 1.746(5) . ?
S68 C70 1.816(5) . ?
C61 C62 1.378(6) . ?
C63 C64 1.358(6) . ?
C65 C66 1.353(6) . ?
C67 C68 1.513(7) . ?
C67 H67A 0.9700 . ?
C67 H67B 0.9700 . ?
C68 H68A 0.9700 . ?
C68 H68B 0.9700 . ?
C69 C70 1.503(7) . ?
C69 H69A 0.9700 . ?
C69 H69B 0.9700 . ?
C70 H70A 0.9700 . ?
C70 H70B 0.9700 . ?
S71 C71 1.742(5) . ?
S71 C73 1.751(4) . ?
S72 C71 1.741(5) . ?
S72 C74 1.745(5) . ?
S73 C72 1.749(5) . ?
S73 C75 1.751(4) . ?
S74 C72 1.740(5) . ?
S74 C76 1.750(5) . ?
S75 C73 1.751(5) . ?
S75 C77 1.805(4) . ?
S76 C74 1.746(5) . ?
S76 C78 1.808(5) . ?
S77 C75 1.741(5) . ?
S77 C79 1.807(5) . ?
S78 C76 1.744(5) . ?
S78 C80 1.808(4) . ?
C71 C72 1.359(6) . ?
C73 C74 1.351(6) . ?
C75 C76 1.358(6) . ?
C77 C78 1.497(7) . ?
C77 H77A 0.9700 . ?
C77 H77B 0.9700 . ?
C78 H78A 0.9700 . ?
C78 H78B 0.9700 . ?
C79 C80 1.497(7) . ?
C79 H79A 0.9700 . ?
C79 H79B 0.9700 . ?
C80 H80A 0.9700 . ?
C80 H80B 0.9700 . ?
S81 C81 1.732(5) . ?
S81 C83 1.747(5) . ?
S82 C81 1.731(5) . ?
S82 C84 1.743(5) . ?
S83 C82 1.741(5) . ?
S83 C85 1.750(5) . ?
S84 C82 1.741(5) . ?
S84 C86 1.755(5) . ?
S85 C87B 1.631(14) . ?
S85 C83 1.747(5) . ?
S85 C87A 1.858(8) . ?
S86 C84 1.739(5) . ?
S86 C88A 1.779(17) . ?
S86 C88B 1.87(3) . ?
S87 C85 1.736(5) . ?
S87 C89 1.817(5) . ?
S88 C86 1.744(5) . ?
S88 C90 1.807(5) . ?
C81 C82 1.363(6) . ?
C83 C84 1.342(7) . ?
C85 C86 1.337(7) . ?
C87A C88A 1.516(16) . ?
C87A H87A 0.9700 . ?
C87A H87B 0.9700 . ?
C88A H88A 0.9700 . ?
C88A H88B 0.9700 . ?
C87B C88B 1.55(4) . ?
C87B H87C 0.9700 . ?
C87B H87D 0.9700 . ?
C88B H88C 0.9700 . ?
C88B H88D 0.9700 . ?
C89 C90 1.509(6) . ?
C89 H89A 0.9700 . ?
C89 H89B 0.9700 . ?
C90 H90A 0.9700 . ?
C90 H90B 0.9700 . ?
Fe1 O5 1.993(3) . ?
Fe1 O3 2.004(3) . ?
Fe1 O1 2.006(3) . ?
Fe1 O4 2.006(3) . ?
Fe1 O6 2.015(3) . ?
Fe1 O2 2.023(3) . ?
O1 C01 1.281(5) . ?
O2 C02 1.289(5) . ?
O3 C03 1.281(5) . ?
O4 C04 1.280(5) . ?
O5 C05 1.273(5) . ?
O6 C06 1.290(5) . ?
O7 C01 1.218(5) . ?
O8 C02 1.215(5) . ?
O9 C03 1.228(5) . ?
O10 C04 1.237(5) . ?
O11 C05 1.216(5) . ?
O12 C06 1.219(5) . ?
C01 C02 1.538(6) . ?
C03 C04 1.547(6) . ?
C05 C06 1.567(6) . ?
Fe2 O15 1.993(3) . ?
Fe2 O14 1.996(3) . ?
Fe2 O13 2.000(3) . ?
Fe2 O16 2.004(3) . ?
Fe2 O17 2.011(3) . ?
Fe2 O18 2.018(3) . ?
O13 C1 1.291(5) . ?
O14 C2 1.279(5) . ?
O15 C3 1.277(5) . ?
O16 C4 1.291(5) . ?
O17 C5 1.278(5) . ?
O18 C6 1.285(5) . ?
O19 C1 1.208(5) . ?
O20 C2 1.217(5) . ?
O21 C3 1.225(5) . ?
O22 C4 1.226(5) . ?
O23 C5 1.232(5) . ?
O24 C6 1.231(5) . ?
C1 C2 1.559(6) . ?
C3 C4 1.557(6) . ?
C5 C6 1.556(6) . ?
Br1 C1S 1.887(5) . ?
Br2 C2S 1.866(5) . ?
C1S C6S 1.376(7) . ?
C1S C2S 1.383(6) . ?
C2S C3S 1.394(7) . ?
C3S C4S 1.382(7) . ?
C3S H3S 0.9300 . ?
C4S C5S 1.349(7) . ?
C4S H4S 0.9300 . ?
C5S C6S 1.383(7) . ?
C5S H5S 0.9300 . ?
C6S H6S 0.9300 . ?
Br3 C21S 1.877(5) . ?
Br4 C22S 1.885(5) . ?
C21S C26S 1.389(7) . ?
C21S C22S 1.391(7) . ?
C22S C23S 1.399(7) . ?
C23S C24S 1.364(8) . ?
C23S H23S 0.9300 . ?
C24S C25S 1.357(8) . ?
C24S H24S 0.9300 . ?
C25S C26S 1.378(7) . ?
C25S H25S 0.9300 . ?
C26S H26S 0.9300 . ?
O1W H1A 1.11(3) . ?
O1W H1B 1.11(3) . ?
O1W H1C 1.11(3) . ?
O2W H2A 1.10(3) . ?
O2W H2B 1.11(3) . ?
O2W H2C 1.12(3) . ?
